data_7000325
loop_
_publ_author_name
'Adams, Christopher J.'
'Anderson, Kirsty M.'
'Connelly, Neil G.'
'Harding, David J.'
'Hayward, Owen D.'
'Orpen, A. Guy'
'Patr\'on, Elena'
'Rieger, Philip H.'

_publ_section_title
;
 The d3/d2 alkyne complexes [MX2(\h-RC&#xE002;CR)Tp&#x2032;]z (X =
 halide, z = 0 and 1+): final links in a d6--d2 redox family tree
;
_journal_issue 3
_journal_name_full 'Dalton Transactions'
_journal_page_first 530
_journal_page_last 543
_journal_paper_doi 10.1039/b813642d
_journal_year 2009
_chemical_formula_sum 'C19 H28 B F2 I3 N6 W'
_chemical_formula_weight 953.83
_chemical_name_systematic
;
?
;
_space_group_IT_number 14
_symmetry_cell_setting monoclinic
_symmetry_space_group_name_Hall '-P 2ybc'
_symmetry_space_group_name_H-M 'P 1 21/c 1'
_atom_sites_solution_hydrogens geom
_atom_sites_solution_primary direct
_atom_sites_solution_secondary difmap
_audit_creation_method SHELXL-97
_cell_angle_alpha 90.000(12)
_cell_angle_beta 95.492(15)
_cell_angle_gamma 90.000(15)
_cell_formula_units_Z 4
_cell_length_a 11.7911(15)
_cell_length_b 16.443(3)
_cell_length_c 14.028(2)
_cell_measurement_temperature 173(2)
_cell_volume 2707.3(7)
_computing_cell_refinement 'Bruker SMART'
_computing_data_collection 'Bruker SMART'
_computing_data_reduction 'Bruker SHELXTL'
_computing_molecular_graphics 'Bruker SHELXTL'
_computing_publication_material 'Bruker SHELXTL'
_computing_structure_refinement 'SHELXL-97 (Sheldrick, 1997)'
_computing_structure_solution 'SHELXS-97 (Sheldrick, 1990)'
_diffrn_ambient_temperature 173(2)
_diffrn_measured_fraction_theta_full 0.995
_diffrn_measured_fraction_theta_max 0.995
_diffrn_measurement_device_type 'CCD area detector'
_diffrn_measurement_method 'phi and omega scans'
_diffrn_radiation_monochromator graphite
_diffrn_radiation_source 'fine-focus sealed tube'
_diffrn_radiation_type MoK\a
_diffrn_radiation_wavelength 0.71073
_diffrn_reflns_av_R_equivalents 0.0363
_diffrn_reflns_av_sigmaI/netI 0.0467
_diffrn_reflns_limit_h_max 11
_diffrn_reflns_limit_h_min -15
_diffrn_reflns_limit_k_max 20
_diffrn_reflns_limit_k_min -21
_diffrn_reflns_limit_l_max 17
_diffrn_reflns_limit_l_min -18
_diffrn_reflns_number 17474
_diffrn_reflns_theta_full 27.52
_diffrn_reflns_theta_max 27.52
_diffrn_reflns_theta_min 1.74
_diffrn_standards_decay_% 0
_exptl_absorpt_coefficient_mu 7.720
_exptl_absorpt_correction_T_max 0.37
_exptl_absorpt_correction_T_min 0.26
_exptl_absorpt_correction_type multi-scan
_exptl_absorpt_process_details SADABS
_exptl_crystal_colour 'Dark purple'
_exptl_crystal_density_diffrn 2.340
_exptl_crystal_density_method 'not measured'
_exptl_crystal_description block
_exptl_crystal_F_000 1760
_exptl_crystal_size_max 0.3
_exptl_crystal_size_mid 0.3
_exptl_crystal_size_min 0.2
_refine_diff_density_max 1.131
_refine_diff_density_min -1.533
_refine_diff_density_rms 0.136
_refine_ls_extinction_method none
_refine_ls_goodness_of_fit_ref 0.933
_refine_ls_hydrogen_treatment constr
_refine_ls_matrix_type full
_refine_ls_number_parameters 307
_refine_ls_number_reflns 6206
_refine_ls_number_restraints 0
_refine_ls_restrained_S_all 0.933
_refine_ls_R_factor_all 0.0442
_refine_ls_R_factor_gt 0.0290
_refine_ls_shift/su_max 0.005
_refine_ls_shift/su_mean 0.000
_refine_ls_structure_factor_coef Fsqd
_refine_ls_weighting_details 'calc w=1/[\s^2^(Fo^2^)+(0.0290P)^2^+0.0000P] where P=(Fo^2^+2Fc^2^)/3'
_refine_ls_weighting_scheme calc
_refine_ls_wR_factor_gt 0.0602
_refine_ls_wR_factor_ref 0.0633
_reflns_number_gt 4761
_reflns_number_total 6206
_reflns_threshold_expression >2sigma(I)
_cod_data_source_file b813642d.txt
_cod_data_source_block 1[I3]
_cod_depositor_comments
;
The following automatic conversions were performed:
'_symmetry_cell_setting' value 'Monoclinic' changed to 'monoclinic'
according to '/home/saulius/struct/CIF-dictionaries/cif_core.dic'
dictionary named 'cif_core.dic' version 2.4.1 from 2010-06-29.

Automatic conversion script
Id: cif_fix_enum 1527 2010-12-29 10:47:43Z saulius 
;
_cod_original_sg_symbol_H-M P2(1)/c
_cod_database_code 7000325

loop_
_symmetry_equiv_pos_as_xyz
'x, y, z'
'-x, y+1/2, -z+1/2'
'-x, -y, -z'
'x, -y-1/2, z-1/2'

loop_
_atom_site_label
_atom_site_type_symbol
_atom_site_fract_x
_atom_site_fract_y
_atom_site_fract_z
_atom_site_U_iso_or_equiv
_atom_site_adp_type
_atom_site_occupancy
_atom_site_symmetry_multiplicity
_atom_site_calc_flag
_atom_site_refinement_flags
_atom_site_disorder_assembly
_atom_site_disorder_group
W1 W 0.722577(17) 0.321592(11) 0.475307(13) 0.02423(6) Uani 1 1 d . . .
F1 F 0.6297(2) 0.35842(16) 0.3629(2) 0.0342(7) Uani 1 1 d . . .
F2 F 0.8569(2) 0.28645(16) 0.42267(19) 0.0320(6) Uani 1 1 d . . .
N1 N 0.7976(3) 0.4431(2) 0.4664(3) 0.0248(9) Uani 1 1 d . . .
N2 N 0.8110(3) 0.4935(2) 0.5448(3) 0.0262(9) Uani 1 1 d . . .
C1 C 0.8327(5) 0.4484(3) 0.2941(3) 0.0366(12) Uani 1 1 d . . .
H1A H 0.8561 0.3912 0.2982 0.055 Uiso 1 1 calc R . .
H1B H 0.8842 0.4787 0.2563 0.055 Uiso 1 1 calc R . .
H1C H 0.7547 0.4521 0.2632 0.055 Uiso 1 1 calc R . .
C2 C 0.8372(4) 0.4834(3) 0.3920(3) 0.0270(10) Uani 1 1 d . . .
C3 C 0.8772(4) 0.5583(3) 0.4239(3) 0.0293(11) Uani 1 1 d . . .
H3A H 0.9104 0.5986 0.3867 0.035 Uiso 1 1 calc R . .
C4 C 0.8603(4) 0.5641(3) 0.5193(3) 0.0273(10) Uani 1 1 d . . .
C5 C 0.8883(4) 0.6309(3) 0.5888(4) 0.0360(12) Uani 1 1 d . . .
H5A H 0.8272 0.6362 0.6311 0.054 Uiso 1 1 calc R . .
H5B H 0.8962 0.6820 0.5541 0.054 Uiso 1 1 calc R . .
H5C H 0.9601 0.6185 0.6271 0.054 Uiso 1 1 calc R . .
N3 N 0.8287(3) 0.3181(2) 0.6086(3) 0.0288(9) Uani 1 1 d . . .
N4 N 0.8356(3) 0.3841(2) 0.6693(3) 0.0271(9) Uani 1 1 d . . .
C6 C 0.9189(5) 0.1804(3) 0.6003(4) 0.0416(13) Uani 1 1 d . . .
H6A H 0.8459 0.1530 0.5835 0.062 Uiso 1 1 calc R . .
H6B H 0.9676 0.1459 0.6440 0.062 Uiso 1 1 calc R . .
H6C H 0.9565 0.1904 0.5421 0.062 Uiso 1 1 calc R . .
C7 C 0.8986(4) 0.2598(3) 0.6483(4) 0.0326(11) Uani 1 1 d . . .
C8 C 0.9489(4) 0.2883(3) 0.7354(4) 0.0360(12) Uani 1 1 d . . .
H8A H 1.0013 0.2596 0.7789 0.043 Uiso 1 1 calc R . .
C9 C 0.9084(4) 0.3661(3) 0.7470(3) 0.0294(11) Uani 1 1 d . . .
C10 C 0.9336(5) 0.4241(4) 0.8289(3) 0.0423(14) Uani 1 1 d . . .
H10A H 0.9298 0.4801 0.8048 0.063 Uiso 1 1 calc R . .
H10B H 1.0101 0.4133 0.8601 0.063 Uiso 1 1 calc R . .
H10C H 0.8774 0.4167 0.8753 0.063 Uiso 1 1 calc R . .
N5 N 0.6069(3) 0.3854(2) 0.5548(3) 0.0265(9) Uani 1 1 d . . .
N6 N 0.6427(3) 0.4424(2) 0.6230(3) 0.0255(9) Uani 1 1 d . . .
C11 C 0.4199(4) 0.3289(3) 0.4834(4) 0.0338(11) Uani 1 1 d . . .
H11A H 0.4401 0.2717 0.4951 0.051 Uiso 1 1 calc R . .
H11B H 0.4333 0.3434 0.4176 0.051 Uiso 1 1 calc R . .
H11C H 0.3393 0.3371 0.4924 0.051 Uiso 1 1 calc R . .
C12 C 0.4910(4) 0.3811(3) 0.5515(3) 0.0271(10) Uani 1 1 d . . .
C13 C 0.4553(4) 0.4337(3) 0.6188(3) 0.0300(11) Uani 1 1 d . . .
H13A H 0.3789 0.4427 0.6323 0.036 Uiso 1 1 calc R . .
C14 C 0.5511(4) 0.4709(3) 0.6632(3) 0.0278(10) Uani 1 1 d . . .
C15 C 0.5600(4) 0.5317(3) 0.7421(3) 0.0346(12) Uani 1 1 d . . .
H15A H 0.6279 0.5202 0.7860 0.052 Uiso 1 1 calc R . .
H15B H 0.4920 0.5284 0.7771 0.052 Uiso 1 1 calc R . .
H15C H 0.5658 0.5864 0.7154 0.052 Uiso 1 1 calc R . .
C16 C 0.6487(4) 0.2208(3) 0.5278(3) 0.0300(11) Uani 1 1 d . . .
C17 C 0.6534(4) 0.2122(3) 0.4365(3) 0.0296(11) Uani 1 1 d . . .
C18 C 0.6226(5) 0.1652(3) 0.3492(4) 0.0442(14) Uani 1 1 d . . .
H18A H 0.5850 0.1146 0.3656 0.066 Uiso 1 1 calc R . .
H18B H 0.6916 0.1524 0.3184 0.066 Uiso 1 1 calc R . .
H18C H 0.5706 0.1972 0.3052 0.066 Uiso 1 1 calc R . .
C19 C 0.6100(5) 0.1868(3) 0.6159(4) 0.0426(14) Uani 1 1 d . . .
H19A H 0.6032 0.1276 0.6097 0.064 Uiso 1 1 calc R . .
H19B H 0.5358 0.2100 0.6265 0.064 Uiso 1 1 calc R . .
H19C H 0.6654 0.2001 0.6703 0.064 Uiso 1 1 calc R . .
B1 B 0.7702(5) 0.4638(3) 0.6398(4) 0.0259(12) Uani 1 1 d . . .
H1 H 0.7838 0.5062 0.6907 0.031 Uiso 1 1 calc R . .
I1 I 0.7254(7) -0.0296(4) 0.5159(4) 0.0615(17) Uani 0.56(6) 1 d P A 1
I1' I 0.704(3) -0.0363(10) 0.5217(9) 0.092(2) Uani 0.44(6) 1 d P A 2
I2 I 0.72819(3) -0.15568(2) 0.67172(3) 0.04337(10) Uani 1 1 d . . .
I3 I 0.73965(4) -0.27622(2) 0.82198(3) 0.05528(13) Uani 1 1 d . A .

loop_
_atom_site_aniso_label
_atom_site_aniso_U_11
_atom_site_aniso_U_22
_atom_site_aniso_U_33
_atom_site_aniso_U_23
_atom_site_aniso_U_13
_atom_site_aniso_U_12
W1 0.02613(11) 0.02261(10) 0.02398(9) -0.00152(8) 0.00259(7) 0.00003(9)
F1 0.0311(17) 0.0274(15) 0.0437(17) 0.0028(12) 0.0026(13) 0.0001(13)
F2 0.0275(16) 0.0336(15) 0.0357(16) 0.0020(12) 0.0069(12) -0.0029(13)
N1 0.027(2) 0.024(2) 0.024(2) -0.0038(16) 0.0065(16) 0.0031(17)
N2 0.024(2) 0.020(2) 0.034(2) -0.0040(16) -0.0001(16) 0.0006(17)
C1 0.042(3) 0.039(3) 0.029(3) 0.008(2) 0.008(2) 0.004(3)
C2 0.022(3) 0.028(3) 0.032(3) 0.009(2) 0.006(2) 0.006(2)
C3 0.024(3) 0.024(2) 0.041(3) 0.008(2) 0.005(2) 0.001(2)
C4 0.018(3) 0.023(2) 0.042(3) 0.001(2) 0.003(2) 0.003(2)
C5 0.030(3) 0.029(3) 0.048(3) -0.003(2) 0.002(2) -0.005(2)
N3 0.031(2) 0.026(2) 0.029(2) -0.0021(17) 0.0030(17) 0.0002(19)
N4 0.026(2) 0.030(2) 0.026(2) 0.0036(17) 0.0033(17) 0.0006(18)
C6 0.044(3) 0.031(3) 0.050(3) 0.008(3) 0.004(3) 0.010(3)
C7 0.028(3) 0.034(3) 0.036(3) 0.008(2) 0.002(2) 0.003(2)
C8 0.028(3) 0.043(3) 0.036(3) 0.014(2) 0.001(2) 0.004(2)
C9 0.022(3) 0.044(3) 0.023(2) 0.008(2) 0.0057(19) 0.001(2)
C10 0.032(3) 0.066(4) 0.029(3) -0.005(3) 0.001(2) -0.003(3)
N5 0.027(2) 0.023(2) 0.029(2) -0.0024(16) 0.0034(17) -0.0022(18)
N6 0.031(2) 0.021(2) 0.025(2) -0.0025(15) 0.0028(17) 0.0019(17)
C11 0.022(3) 0.039(3) 0.040(3) -0.002(2) 0.001(2) -0.002(2)
C12 0.024(3) 0.029(3) 0.028(2) 0.0037(19) 0.0015(19) 0.001(2)
C13 0.023(3) 0.033(3) 0.034(3) 0.002(2) 0.003(2) 0.007(2)
C14 0.031(3) 0.023(2) 0.030(3) 0.0039(19) 0.008(2) 0.002(2)
C15 0.040(3) 0.030(3) 0.034(3) -0.004(2) 0.005(2) 0.003(2)
C16 0.026(3) 0.026(3) 0.038(3) -0.003(2) 0.003(2) -0.001(2)
C17 0.027(3) 0.025(2) 0.037(3) -0.003(2) 0.004(2) 0.002(2)
C18 0.057(4) 0.036(3) 0.039(3) -0.011(2) 0.001(3) -0.002(3)
C19 0.051(4) 0.026(3) 0.051(3) 0.007(2) 0.009(3) -0.005(3)
B1 0.027(3) 0.024(3) 0.027(3) -0.005(2) 0.005(2) 0.003(2)
I1 0.096(2) 0.0463(18) 0.0385(14) 0.0039(9) -0.0134(8) -0.0007(17)
I1' 0.138(6) 0.076(3) 0.056(2) -0.0081(18) -0.019(3) 0.027(3)
I2 0.0363(2) 0.0403(2) 0.0530(2) -0.01718(16) 0.00219(16) -0.00398(16)
I3 0.0641(3) 0.0422(2) 0.0638(3) -0.00942(19) 0.0277(2) -0.0143(2)

loop_
_atom_type_symbol
_atom_type_description
_atom_type_scat_dispersion_real
_atom_type_scat_dispersion_imag
_atom_type_scat_source
C C 0.0033 0.0016 'International Tables Vol C Tables 4.2.6.8 and 6.1.1.4'
H H 0.0000 0.0000 'International Tables Vol C Tables 4.2.6.8 and 6.1.1.4'
B B 0.0013 0.0007 'International Tables Vol C Tables 4.2.6.8 and 6.1.1.4'
N N 0.0061 0.0033 'International Tables Vol C Tables 4.2.6.8 and 6.1.1.4'
F F 0.0171 0.0103 'International Tables Vol C Tables 4.2.6.8 and 6.1.1.4'
I I -0.4742 1.8119 'International Tables Vol C Tables 4.2.6.8 and 6.1.1.4'
W W -0.8490 6.8722 'International Tables Vol C Tables 4.2.6.8 and 6.1.1.4'

loop_
_geom_angle_atom_site_label_1
_geom_angle_atom_site_label_2
_geom_angle_atom_site_label_3
_geom_angle
_geom_angle_site_symmetry_1
_geom_angle_site_symmetry_3
_geom_angle_publ_flag
F2 W1 F1 101.93(11) . . ?
F2 W1 C17 87.40(16) . . ?
F1 W1 C17 82.92(16) . . ?
F2 W1 C16 107.07(15) . . ?
F1 W1 C16 108.73(16) . . ?
C17 W1 C16 37.10(18) . . ?
F2 W1 N5 163.10(13) . . ?
F1 W1 N5 86.06(13) . . ?
C17 W1 N5 108.52(17) . . ?
C16 W1 N5 83.91(16) . . ?
F2 W1 N3 83.84(13) . . ?
F1 W1 N3 163.20(13) . . ?
C17 W1 N3 113.31(18) . . ?
C16 W1 N3 84.12(18) . . ?
N5 W1 N3 84.60(15) . . ?
F2 W1 N1 84.22(12) . . ?
F1 W1 N1 82.42(13) . . ?
C17 W1 N1 161.22(16) . . ?
C16 W1 N1 161.45(16) . . ?
N5 W1 N1 82.10(13) . . ?
N3 W1 N1 82.49(14) . . ?
C2 N1 N2 107.4(4) . . ?
C2 N1 W1 131.2(3) . . ?
N2 N1 W1 121.4(3) . . ?
C4 N2 N1 108.9(4) . . ?
C4 N2 B1 132.5(4) . . ?
N1 N2 B1 118.7(4) . . ?
N1 C2 C3 108.6(4) . . ?
N1 C2 C1 122.5(4) . . ?
C3 C2 C1 128.9(4) . . ?
C4 C3 C2 107.5(4) . . ?
N2 C4 C3 107.6(4) . . ?
N2 C4 C5 122.1(4) . . ?
C3 C4 C5 130.3(4) . . ?
C7 N3 N4 107.9(4) . . ?
C7 N3 W1 131.3(3) . . ?
N4 N3 W1 120.8(3) . . ?
C9 N4 N3 108.7(4) . . ?
C9 N4 B1 131.1(4) . . ?
N3 N4 B1 120.1(4) . . ?
N3 C7 C8 108.4(4) . . ?
N3 C7 C6 123.5(5) . . ?
C8 C7 C6 128.0(5) . . ?
C9 C8 C7 107.0(5) . . ?
N4 C9 C8 107.9(4) . . ?
N4 C9 C10 122.8(5) . . ?
C8 C9 C10 129.3(5) . . ?
C12 N5 N6 107.4(4) . . ?
C12 N5 W1 130.5(3) . . ?
N6 N5 W1 122.2(3) . . ?
C14 N6 N5 108.8(4) . . ?
C14 N6 B1 131.7(4) . . ?
N5 N6 B1 119.5(3) . . ?
N5 C12 C13 108.3(4) . . ?
N5 C12 C11 123.7(4) . . ?
C13 C12 C11 128.0(4) . . ?
C12 C13 C14 107.3(4) . . ?
N6 C14 C13 108.1(4) . . ?
N6 C14 C15 122.9(5) . . ?
C13 C14 C15 129.0(5) . . ?
C17 C16 C19 146.9(5) . . ?
C17 C16 W1 70.8(3) . . ?
C19 C16 W1 142.2(4) . . ?
C16 C17 C18 148.6(5) . . ?
C16 C17 W1 72.1(3) . . ?
C18 C17 W1 139.0(4) . . ?
N2 B1 N6 108.7(4) . . ?
N2 B1 N4 108.0(4) . . ?
N6 B1 N4 107.4(4) . . ?
I1' I2 I3 177.0(7) . . ?
I1' I2 I1 5.1(6) . . ?
I3 I2 I1 177.94(15) . . ?

loop_
_geom_bond_atom_site_label_1
_geom_bond_atom_site_label_2
_geom_bond_distance
_geom_bond_site_symmetry_2
_geom_bond_publ_flag
W1 F2 1.900(3) . ?
W1 F1 1.929(3) . ?
W1 C17 2.027(5) . ?
W1 C16 2.042(5) . ?
W1 N5 2.120(4) . ?
W1 N3 2.149(4) . ?
W1 N1 2.193(4) . ?
N1 C2 1.357(5) . ?
N1 N2 1.374(5) . ?
N2 C4 1.361(6) . ?
N2 B1 1.538(6) . ?
C1 C2 1.485(6) . ?
C2 C3 1.378(7) . ?
C3 C4 1.375(7) . ?
C4 C5 1.485(7) . ?
N3 C7 1.350(6) . ?
N3 N4 1.376(5) . ?
N4 C9 1.354(6) . ?
N4 B1 1.557(6) . ?
C6 C7 1.498(7) . ?
C7 C8 1.388(7) . ?
C8 C9 1.381(7) . ?
C9 C10 1.501(7) . ?
N5 C12 1.365(6) . ?
N5 N6 1.377(5) . ?
N6 C14 1.349(6) . ?
N6 B1 1.541(7) . ?
C11 C12 1.482(7) . ?
C12 C13 1.376(6) . ?
C13 C14 1.379(7) . ?
C14 C15 1.487(6) . ?
C16 C17 1.295(6) . ?
C16 C19 1.468(7) . ?
C17 C18 1.464(7) . ?
I1 I2 3.011(5) . ?
I1' I2 2.872(17) . ?
I2 I3 2.8871(7) . ?
